data_2015400
loop_
_publ_author_name
'Tatiana N. Drebushchak'
'Natalia N. Pankrushina'
'Tatiana P. Shakhtshneider'
'Svetlana A. Apenina'

_publ_section_title
;4-Benzoyloxy-2-methyl-<i>N</i>-(2-pyridyl)-2<i>H</i>-1,2-benzothiazine-3-carboxamide
 1,1-dioxide
;
_journal_coeditor_code AV3014
_journal_issue 7
_journal_name_full 'Acta Crystallographica Section C'
_journal_page_first o429
_journal_page_last o431
_journal_paper_doi 10.1107/S0108270106020567
_journal_volume 62
_journal_year 2006
_chemical_formula_iupac 'C22 H17 N3 O5 S'
_chemical_formula_moiety 'C22 H17 N3 O5 S'
_chemical_formula_sum 'C22 H17 N3 O5 S'
_chemical_formula_weight 435.46
_chemical_name_common 'Piroxicam Benzoate'
_chemical_name_systematic
;
4-Benzoyloxy-2-methyl-N-(2-pyridyl)-2H-1,2-benzothiazine-3-carboxamide
1,1-dioxide
;
_space_group_IT_number 14
_symmetry_cell_setting monoclinic
_symmetry_space_group_name_Hall '-P 2yn'
_symmetry_space_group_name_H-M 'P 1 21/n 1'
_atom_sites_solution_hydrogens geom
_atom_sites_solution_primary direct
_atom_sites_solution_secondary difmap
_audit_creation_method 'X-RED, SHELXL-97, WinGX'
_cell_angle_alpha 90
_cell_angle_beta 111.463(12)
_cell_angle_gamma 90
_cell_formula_units_Z 4
_cell_length_a 11.106(3)
_cell_length_b 16.5606(16)
_cell_length_c 12.0351(18)
_cell_measurement_reflns_used 60
_cell_measurement_temperature 295(3)
_cell_measurement_theta_max 14.6
_cell_measurement_theta_min 10.0
_cell_volume 2060.0(7)
_computing_cell_refinement STADI4
_computing_data_collection 'STADI4 (Stoe & Cie, 1997)'
_computing_data_reduction 'X-RED (Stoe & Cie, 1997)'
_computing_molecular_graphics
;
ORTEP-3 for Windows (Farrugia, 1997), PowderCell (Kraus & Nolze,
1999)
and MERCURY (Macrae <i>et al.</i>,  2006)
;
_computing_publication_material
;
WinGX (Farrugia, 1999), SHELXL97 and X-RED
;
_computing_structure_refinement 'SHELXL97 (Sheldrick, 1997)'
_computing_structure_solution 'SHELXS97 (Sheldrick, 1990)'
_diffrn_ambient_temperature 295(3)
_diffrn_measured_fraction_theta_full 0.998
_diffrn_measured_fraction_theta_max 0.998
_diffrn_measurement_device 'Stoe Stadi04 four-circle'
_diffrn_measurement_method
; Scan width (\w) = 1.40 - 1.70, scan ratio 2\q:\w = 1.00
  I(Net) and \s(I) calculated according to Blessing (1987)
;
_diffrn_radiation_monochromator 'planar graphite'
_diffrn_radiation_source 'fine-focus sealed tube'
_diffrn_radiation_type 'Mo K\a'
_diffrn_radiation_wavelength 0.71073
_diffrn_reflns_av_R_equivalents 0.0551
_diffrn_reflns_av_sigmaI/netI 0.0653
_diffrn_reflns_limit_h_max 14
_diffrn_reflns_limit_h_min -14
_diffrn_reflns_limit_k_max 21
_diffrn_reflns_limit_k_min -21
_diffrn_reflns_limit_l_max 15
_diffrn_reflns_limit_l_min -15
_diffrn_reflns_number 9810
_diffrn_reflns_theta_full 27.49
_diffrn_reflns_theta_max 27.49
_diffrn_reflns_theta_min 2.14
_diffrn_standards_decay_% 3.8
_diffrn_standards_interval_time 180
_diffrn_standards_number 3
_exptl_absorpt_coefficient_mu 0.197
_exptl_absorpt_correction_T_max 0.956
_exptl_absorpt_correction_T_min 0.900
_exptl_absorpt_correction_type psi-scan
_exptl_absorpt_process_details '(X-RED; Stoe & Cie, 1997)'
_exptl_crystal_colour colourless
_exptl_crystal_density_diffrn 1.404
_exptl_crystal_density_method 'not measured'
_exptl_crystal_description block
_exptl_crystal_F_000 904
_exptl_crystal_size_max 0.42
_exptl_crystal_size_mid 0.34
_exptl_crystal_size_min 0.23
_refine_diff_density_max 0.174
_refine_diff_density_min -0.247
_refine_ls_extinction_method none
_refine_ls_goodness_of_fit_ref 1.094
_refine_ls_hydrogen_treatment constr
_refine_ls_matrix_type full
_refine_ls_number_parameters 331
_refine_ls_number_reflns 4717
_refine_ls_number_restraints 17
_refine_ls_restrained_S_all 1.094
_refine_ls_R_factor_all 0.1366
_refine_ls_R_factor_gt 0.0618
_refine_ls_shift/su_max 0.000
_refine_ls_shift/su_mean 0.000
_refine_ls_structure_factor_coef Fsqd
_refine_ls_weighting_details 'calc w=1/[\s^2^(Fo^2^)+(0.0353P)^2^+0.7359P] where P=(Fo^2^+2Fc^2^)/3'
_refine_ls_weighting_scheme calc
_refine_ls_wR_factor_gt 0.1084
_refine_ls_wR_factor_ref 0.1349
_reflns_number_gt 2544
_reflns_number_total 4717
_reflns_threshold_expression I>2\s(I)
_cod_data_source_file av3014.cif
_cod_data_source_block I
_cod_original_sg_symbol_H-M 'P 21/n'
_cod_database_code 2015400
_cod_database_fobs_code 2015400

loop_
_symmetry_equiv_pos_as_xyz
'x, y, z'
'-x+1/2, y+1/2, -z+1/2'
'-x, -y, -z'
'x-1/2, -y-1/2, z-1/2'

loop_
_atom_site_type_symbol
_atom_site_label
_atom_site_fract_x
_atom_site_fract_y
_atom_site_fract_z
_atom_site_U_iso_or_equiv
_atom_site_adp_type
_atom_site_calc_flag
_atom_site_refinement_flags
_atom_site_occupancy
C C1 0.2358(3) 0.48883(18) 0.1038(3) 0.0494(7) Uani d . 1
C C2 0.2468(3) 0.50437(17) 0.2169(3) 0.0527(8) Uani d . 1
C C3 0.3429(4) 0.5822(2) 0.4075(3) 0.0764(11) Uani d . 1
H H3 0.2690 0.5737 0.4250 0.092 Uiso calc R 1
C C4 0.4450(5) 0.6259(3) 0.4846(4) 0.0922(13) Uani d . 1
H H4 0.4396 0.6454 0.5551 0.111 Uiso calc R 1
C C5 0.5536(4) 0.6414(2) 0.4609(3) 0.0833(11) Uani d . 1
H H5 0.6192 0.6731 0.5129 0.100 Uiso calc R 1
C C6 0.5661(3) 0.6098(2) 0.3595(3) 0.0652(9) Uani d . 1
H H6 0.6409 0.6188 0.3435 0.078 Uiso calc R 1
C C7 0.4660(3) 0.56487(19) 0.2824(3) 0.0515(8) Uani d . 1
C C8 0.3514(3) 0.55057(18) 0.3024(3) 0.0536(8) Uani d . 1
C C9 0.2889(3) 0.5997(2) -0.0067(3) 0.0645(9) Uani d . 1
H H9A 0.2879 0.6424 0.0469 0.097 Uiso calc R 1
H H9B 0.2037 0.5930 -0.0659 0.097 Uiso calc R 1
H H9C 0.3484 0.6129 -0.0451 0.097 Uiso calc R 1
C C10 0.1356(3) 0.43567(19) 0.0185(3) 0.0515(7) Uani d . 1
C C11 0.0919(3) 0.36330(17) -0.1738(3) 0.0491(7) Uani d . 1
C C12 -0.0136(3) 0.3184(2) -0.1751(3) 0.0748(11) Uani d . 1
H H12 -0.0448 0.3217 -0.1134 0.090 Uiso calc R 1
C C13 -0.0709(4) 0.2682(2) -0.2724(4) 0.0898(13) Uani d . 1
H H13 -0.1412 0.2364 -0.2758 0.108 Uiso calc R 1
C C14 -0.0254(4) 0.2651(2) -0.3621(3) 0.0820(12) Uani d . 1
H H14 -0.0628 0.2312 -0.4273 0.098 Uiso calc R 1
C C15 0.0767(4) 0.3130(2) -0.3542(3) 0.0739(10) Uani d . 1
H H15 0.1068 0.3117 -0.4169 0.089 Uiso calc R 1
C C16 0.1426(3) 0.3985(2) 0.2798(3) 0.0515(8) Uani d . 1
C C17 0.0267(3) 0.38078(18) 0.3067(2) 0.0476(7) Uani d . 1
C C18 -0.0474(3) 0.4403(2) 0.3306(3) 0.0585(8) Uani d . 1
H H18 -0.0224 0.4941 0.3342 0.070 Uiso calc R 1
C C19 -0.1595(3) 0.4193(3) 0.3490(3) 0.0754(11) Uani d . 1
H H19 -0.2099 0.4591 0.3651 0.091 Uiso calc R 1
C C20 -0.1958(4) 0.3402(3) 0.3435(3) 0.0815(12) Uani d . 1
H H20 -0.2720 0.3266 0.3543 0.098 Uiso calc R 1
C C21 -0.1218(4) 0.2808(2) 0.3224(3) 0.0783(11) Uani d . 1
H H21 -0.1468 0.2271 0.3202 0.094 Uiso calc R 1
C C22 -0.0105(3) 0.3007(2) 0.3045(3) 0.0632(9) Uani d . 1
H H22 0.0404 0.2602 0.2907 0.076 Uiso calc R 1
N N1 0.3299(2) 0.52371(15) 0.0613(2) 0.0472(6) Uani d . 1
N N2 0.1633(2) 0.41425(15) -0.0791(2) 0.0533(6) Uani d . 1
H H2 0.2329 0.4344 -0.0832 0.064 Uiso calc R 1
N N3 0.1364(3) 0.36181(16) -0.2627(2) 0.0613(7) Uani d . 1
O O1 0.55872(19) 0.56614(15) 0.11303(19) 0.0672(6) Uani d . 1
O O2 0.5092(2) 0.43495(14) 0.1837(2) 0.0678(6) Uani d . 1
O O3 0.0409(2) 0.41227(15) 0.0370(2) 0.0698(7) Uani d . 1
O O4 0.1528(2) 0.47894(12) 0.2598(2) 0.0599(6) Uani d . 1
O O5 0.2212(2) 0.35046(14) 0.2756(2) 0.0708(7) Uani d . 1
S S1 0.47932(7) 0.51799(5) 0.15678(7) 0.0531(2) Uani d . 1

loop_
_atom_site_aniso_label
_atom_site_aniso_U_11
_atom_site_aniso_U_22
_atom_site_aniso_U_33
_atom_site_aniso_U_12
_atom_site_aniso_U_13
_atom_site_aniso_U_23
C1 0.0418(16) 0.0547(19) 0.0584(19) 0.0011(14) 0.0262(14) -0.0031(15)
C2 0.0552(18) 0.0500(19) 0.067(2) 0.0009(15) 0.0396(16) 0.0003(15)
C3 0.096(3) 0.080(3) 0.069(2) -0.010(2) 0.048(2) -0.018(2)
C4 0.118(4) 0.102(3) 0.062(2) -0.019(3) 0.040(2) -0.028(2)
C5 0.091(3) 0.090(3) 0.061(2) -0.020(2) 0.019(2) -0.020(2)
C6 0.062(2) 0.071(2) 0.055(2) -0.0069(18) 0.0132(17) -0.0037(18)
C7 0.0530(18) 0.0542(19) 0.0471(18) -0.0005(15) 0.0182(15) -0.0011(15)
C8 0.064(2) 0.0518(19) 0.0522(19) -0.0008(16) 0.0298(16) -0.0038(15)
C9 0.060(2) 0.072(2) 0.061(2) -0.0074(17) 0.0224(17) 0.0056(18)
C10 0.0380(16) 0.0565(19) 0.062(2) 0.0013(14) 0.0208(14) 0.0001(16)
C11 0.0447(16) 0.0394(16) 0.0555(19) -0.0016(13) 0.0093(14) 0.0029(14)
C12 0.074(2) 0.075(3) 0.074(3) -0.027(2) 0.025(2) 0.000(2)
C13 0.088(3) 0.082(3) 0.083(3) -0.045(2) 0.012(2) 0.008(2)
C14 0.101(3) 0.065(2) 0.061(2) -0.023(2) 0.006(2) 0.0005(19)
C15 0.079(3) 0.071(2) 0.064(2) -0.009(2) 0.0172(19) -0.012(2)
C16 0.0481(18) 0.058(2) 0.0511(18) 0.0041(15) 0.0211(15) 0.0010(15)
C17 0.0474(17) 0.0515(18) 0.0467(17) 0.0011(14) 0.0205(14) 0.0026(14)
C18 0.061(2) 0.062(2) 0.062(2) 0.0117(17) 0.0329(17) 0.0126(17)
C19 0.064(2) 0.096(3) 0.078(3) 0.019(2) 0.040(2) 0.016(2)
C20 0.060(2) 0.115(4) 0.081(3) -0.016(2) 0.039(2) 0.005(2)
C21 0.079(3) 0.080(3) 0.084(3) -0.027(2) 0.039(2) -0.011(2)
C22 0.063(2) 0.063(2) 0.067(2) -0.0048(17) 0.0266(17) -0.0043(18)
N1 0.0399(13) 0.0579(15) 0.0482(14) -0.0061(12) 0.0212(11) -0.0033(13)
N2 0.0442(14) 0.0582(16) 0.0620(17) -0.0095(12) 0.0246(12) -0.0091(13)
N3 0.0590(16) 0.0630(18) 0.0613(17) -0.0083(14) 0.0214(14) -0.0142(15)
O1 0.0505(12) 0.0901(17) 0.0691(15) -0.0226(12) 0.0314(11) -0.0152(13)
O2 0.0604(14) 0.0615(15) 0.0817(16) 0.0123(11) 0.0263(12) -0.0062(12)
O3 0.0476(13) 0.0938(18) 0.0765(16) -0.0157(12) 0.0326(12) -0.0052(13)
O4 0.0687(14) 0.0530(13) 0.0797(15) -0.0003(11) 0.0528(12) -0.0022(12)
O5 0.0614(14) 0.0674(16) 0.0943(18) 0.0165(12) 0.0411(13) 0.0080(13)
S1 0.0415(4) 0.0642(5) 0.0575(5) -0.0044(4) 0.0224(3) -0.0090(4)

loop_
_atom_type_symbol
_atom_type_description
_atom_type_scat_dispersion_real
_atom_type_scat_dispersion_imag
_atom_type_scat_source
C C 0.0033 0.0016 'International Tables Vol C Tables 4.2.6.8 and 6.1.1.4'
H H 0 0 'International Tables Vol C Tables 4.2.6.8 and 6.1.1.4'
N N 0.0061 0.0033 'International Tables Vol C Tables 4.2.6.8 and 6.1.1.4'
O O 0.0106 0.006 'International Tables Vol C Tables 4.2.6.8 and 6.1.1.4'
S S 0.1246 0.1234 'International Tables Vol C Tables 4.2.6.8 and 6.1.1.4'

loop_
_geom_angle_atom_site_label_1
_geom_angle_atom_site_label_2
_geom_angle_atom_site_label_3
_geom_angle
_geom_angle_publ_flag
C2 C1 N1 118.2(3) ?
C2 C1 C10 125.2(3) ?
N1 C1 C10 116.5(3) ?
C1 C2 O4 121.0(3) ?
C1 C2 C8 124.7(3) ?
O4 C2 C8 114.3(3) ?
C4 C3 C8 119.5(4) ?
C4 C3 H3 120.2 ?
C8 C3 H3 120.2 ?
C5 C4 C3 122.1(4) ?
C5 C4 H4 118.9 ?
C3 C4 H4 118.9 ?
C4 C5 C6 119.8(4) ?
C4 C5 H5 120.1 ?
C6 C5 H5 120.1 ?
C7 C6 C5 118.8(3) ?
C7 C6 H6 120.6 ?
C5 C6 H6 120.6 ?
C6 C7 C8 122.5(3) ?
C6 C7 S1 121.2(2) ?
C8 C7 S1 116.3(2) ?
C7 C8 C3 117.2(3) ?
C7 C8 C2 120.5(3) ?
C3 C8 C2 122.3(3) ?
N1 C9 H9A 109.5 ?
N1 C9 H9B 109.5 ?
H9A C9 H9B 109.5 ?
N1 C9 H9C 109.5 ?
H9A C9 H9C 109.5 ?
H9B C9 H9C 109.5 ?
O3 C10 N2 123.8(3) ?
O3 C10 C1 122.6(3) ?
N2 C10 C1 113.5(2) ?
N3 C11 C12 122.8(3) ?
N3 C11 N2 113.4(3) ?
C12 C11 N2 123.8(3) ?
C11 C12 C13 117.3(4) ?
C11 C12 H12 121.4 ?
C13 C12 H12 121.4 ?
C14 C13 C12 120.5(3) ?
C14 C13 H13 119.8 ?
C12 C13 H13 119.8 ?
C13 C14 C15 118.0(4) ?
C13 C14 H14 121.0 ?
C15 C14 H14 121.0 ?
N3 C15 C14 124.2(4) ?
N3 C15 H15 117.9 ?
C14 C15 H15 117.9 ?
O5 C16 O4 122.2(3) ?
O5 C16 C17 126.1(3) ?
O4 C16 C17 111.7(3) ?
C18 C17 C22 119.4(3) ?
C18 C17 C16 122.8(3) ?
C22 C17 C16 117.8(3) ?
C17 C18 C19 119.6(3) ?
C17 C18 H18 120.2 ?
C19 C18 H18 120.2 ?
C20 C19 C18 119.9(3) ?
C20 C19 H19 120.0 ?
C18 C19 H19 120.0 ?
C19 C20 C21 120.9(3) ?
C19 C20 H20 119.5 ?
C21 C20 H20 119.5 ?
C20 C21 C22 119.8(4) ?
C20 C21 H21 120.1 ?
C22 C21 H21 120.1 ?
C21 C22 C17 120.4(3) ?
C21 C22 H22 119.8 ?
C17 C22 H22 119.8 ?
C1 N1 C9 114.8(2) ?
C1 N1 S1 114.02(19) ?
C9 N1 S1 117.71(19) ?
C10 N2 C11 128.0(2) ?
C10 N2 H2 116.0 ?
C11 N2 H2 116.0 ?
C11 N3 C15 117.2(3) ?
C16 O4 C2 118.9(2) yes
O2 S1 O1 120.03(14) yes
O2 S1 N1 107.88(13) ?
O1 S1 N1 108.24(13) ?
O2 S1 C7 108.51(14) ?
O1 S1 C7 109.26(14) ?
N1 S1 C7 101.29(13) yes

loop_
_geom_bond_atom_site_label_1
_geom_bond_atom_site_label_2
_geom_bond_distance
_geom_bond_publ_flag
C1 C2 1.346(4) ?
C1 N1 1.442(3) ?
C1 C10 1.494(4) ?
C2 O4 1.388(3) yes
C2 C8 1.456(4) ?
C3 C4 1.379(5) ?
C3 C8 1.404(4) ?
C3 H3 0.9300 ?
C4 C5 1.362(5) ?
C4 H4 0.9300 ?
C5 C6 1.381(5) ?
C5 H5 0.9300 ?
C6 C7 1.377(4) ?
C6 H6 0.9300 ?
C7 C8 1.399(4) ?
C7 S1 1.753(3) ?
C9 N1 1.478(4) ?
C9 H9A 0.9600 ?
C9 H9B 0.9600 ?
C9 H9C 0.9600 ?
C10 O3 1.216(3) yes
C10 N2 1.365(4) ?
C11 N3 1.333(4) ?
C11 C12 1.383(4) ?
C11 N2 1.406(4) ?
C12 C13 1.386(5) ?
C12 H12 0.9300 ?
C13 C14 1.350(5) ?
C13 H13 0.9300 ?
C14 C15 1.359(5) ?
C14 H14 0.9300 ?
C15 N3 1.331(4) ?
C15 H15 0.9300 ?
C16 O5 1.196(3) yes
C16 O4 1.366(3) yes
C16 C17 1.467(4) ?
C17 C18 1.380(4) ?
C17 C22 1.387(4) ?
C18 C19 1.385(4) ?
C18 H18 0.9300 ?
C19 C20 1.366(5) ?
C19 H19 0.9300 ?
C20 C21 1.364(5) ?
C20 H20 0.9300 ?
C21 C22 1.370(4) ?
C21 H21 0.9300 ?
C22 H22 0.9300 ?
N1 S1 1.639(2) yes
N2 H2 0.8600 ?
O1 S1 1.425(2) yes
O2 S1 1.424(2) yes

loop_
_geom_hbond_atom_site_label_D
_geom_hbond_atom_site_label_H
_geom_hbond_atom_site_label_A
_geom_hbond_site_symmetry_A
_geom_hbond_distance_DH
_geom_hbond_distance_HA
_geom_hbond_distance_DA
_geom_hbond_angle_DHA
_geom_hbond_publ_flag
N2 H2 O1 3_665 0.86 2.47 3.275(3) 157 yes
C5 H5 O5 3_666 0.93 2.54 3.244(5) 132 yes
C13 H13 O5 4_565 0.93 2.34 3.240(4) 163 yes

loop_
_geom_torsion_atom_site_label_1
_geom_torsion_atom_site_label_2
_geom_torsion_atom_site_label_3
_geom_torsion_atom_site_label_4
_geom_torsion
_geom_torsion_publ_flag
N1 C1 C2 O4 174.0(2) ?
C10 C1 C2 O4 -8.1(5) ?
N1 C1 C2 C8 -3.5(4) ?
C10 C1 C2 C8 174.4(3) ?
C8 C3 C4 C5 1.7(7) ?
C3 C4 C5 C6 -3.0(7) ?
C4 C5 C6 C7 1.8(6) ?
C5 C6 C7 C8 0.6(5) ?
C5 C6 C7 S1 -176.1(3) ?
C6 C7 C8 C3 -1.8(5) ?
S1 C7 C8 C3 175.1(3) ?
C6 C7 C8 C2 178.5(3) ?
S1 C7 C8 C2 -4.7(4) ?
C4 C3 C8 C7 0.7(5) ?
C4 C3 C8 C2 -179.6(3) ?
C1 C2 C8 C7 -16.5(5) ?
O4 C2 C8 C7 165.9(3) ?
C1 C2 C8 C3 163.8(3) ?
O4 C2 C8 C3 -13.9(4) ?
C2 C1 C10 O3 12.9(5) yes
N1 C1 C10 O3 -169.1(3) ?
C2 C1 C10 N2 -165.1(3) ?
N1 C1 C10 N2 12.9(4) ?
N3 C11 C12 C13 2.2(5) ?
N2 C11 C12 C13 -177.3(3) ?
C11 C12 C13 C14 -1.0(6) ?
C12 C13 C14 C15 -0.6(6) ?
C13 C14 C15 N3 1.3(6) ?
O5 C16 C17 C18 168.3(3) ?
O4 C16 C17 C18 -11.3(4) ?
O5 C16 C17 C22 -13.5(5) ?
O4 C16 C17 C22 166.9(3) ?
C22 C17 C18 C19 -1.6(5) ?
C16 C17 C18 C19 176.6(3) ?
C17 C18 C19 C20 0.0(5) ?
C18 C19 C20 C21 1.3(6) ?
C19 C20 C21 C22 -1.1(6) ?
C20 C21 C22 C17 -0.5(6) ?
C18 C17 C22 C21 1.8(5) ?
C16 C17 C22 C21 -176.4(3) ?
C2 C1 N1 C9 -96.7(3) ?
C10 C1 N1 C9 85.2(3) ?
C2 C1 N1 S1 43.4(3) ?
C10 C1 N1 S1 -134.7(2) ?
O3 C10 N2 C11 0.0(5) ?
C1 C10 N2 C11 177.9(3) yes
N3 C11 N2 C10 172.6(3) ?
C12 C11 N2 C10 -7.9(5) ?
C12 C11 N3 C15 -1.6(5) ?
N2 C11 N3 C15 177.9(3) ?
C14 C15 N3 C11 -0.2(5) ?
O5 C16 O4 C2 9.2(5) ?
C17 C16 O4 C2 -171.1(3) ?
C1 C2 O4 C16 71.3(4) yes
C8 C2 O4 C16 -111.0(3) ?
C1 N1 S1 O2 58.5(2) ?
C9 N1 S1 O2 -162.6(2) ?
C1 N1 S1 O1 -170.2(2) ?
C9 N1 S1 O1 -31.3(2) ?
C1 N1 S1 C7 -55.3(2) ?
C9 N1 S1 C7 83.6(2) ?
C6 C7 S1 O2 100.0(3) ?
C8 C7 S1 O2 -76.9(3) ?
C6 C7 S1 O1 -32.5(3) ?
C8 C7 S1 O1 150.5(2) ?
C6 C7 S1 N1 -146.6(3) ?
C8 C7 S1 N1 36.5(3) ?

loop_
_cod_related_entry_id
_cod_related_entry_database
_cod_related_entry_code
1 ChemSpider 9918391
